data_4114604
loop_
_publ_author_name
'Akira Onoda'
'Yusuke Yamada'
'Taka-aki Okamura'
'Mototsugu Doi'
'Hitoshi Yamamoto'
'Norikazu Ueyama'

_publ_section_title
;
 Synthesis of Zigzag-Chain and Cyclic-Octanuclear Calcium Complexes and
 Hexanuclear Bulky Aryl-Phosphate Sodium Complexes with Ortho-Amide
 Groups: Structural Transformation Involving a Network of Inter- and
 Intramolecular Hydrogen Bonds
;
_journal_name_full 'Journal of the American Chemical Society'
_journal_page_first 1052
_journal_page_last 1059
_journal_paper_doi 10.1021/ja011457r
_journal_volume 124
_journal_year 2002
_chemical_formula_moiety 'C208 H278 Ca8 N32 O87 P8 '
_chemical_formula_sum 'C208 H278 Ca8 N32 O87 P8'
_chemical_formula_weight 5187.02
_chemical_name_systematic
; 
[Ca8(O3POC6H3(NHCOPh)2)8(H2O)12(dmf)8]-8(DMF)-11(H2O)
;
_space_group_IT_number 85
_symmetry_cell_setting tetragonal
_symmetry_Int_Tables_number 85
_symmetry_space_group_name_Hall '-P 4a'
_symmetry_space_group_name_H-M 'P 4/n :2'
_atom_sites_solution_hydrogens geom
_atom_sites_solution_primary direct
_atom_sites_solution_secondary difmap
_audit_creation_date 'Fri Aug 31 10:24:09 2001'
_audit_creation_method SHELXL-97
_cell_angle_alpha 90.00
_cell_angle_beta 90.00
_cell_angle_gamma 90.00
_cell_formula_units_Z 2
_cell_length_a 29.8134(5)
_cell_length_b 29.8134(5)
_cell_length_c 16.9925(3)
_cell_measurement_reflns_used 89508
_cell_measurement_temperature 296
_cell_measurement_theta_max 27.5
_cell_measurement_theta_min 1.4
_cell_volume 15103.6(4)
_computing_structure_refinement 'SHELXL-97 (Sheldrick, 1997)'
_computing_structure_solution 'SIR88 (Burla, 1989)'
_diffrn_ambient_temperature 296
_diffrn_detector_area_resol_mean 10.00
_diffrn_measured_fraction_theta_full 0.998
_diffrn_measured_fraction_theta_max 0.998
_diffrn_measurement_device_type 'Rigaku RAXIS-RAPID Imaging Plate'
_diffrn_measurement_method \w
_diffrn_radiation_monochromator graphite
_diffrn_radiation_source 'fine-focus sealed tube'
_diffrn_radiation_type MoK\a
_diffrn_radiation_wavelength 0.71069
_diffrn_reflns_av_R_equivalents 0.0000
_diffrn_reflns_av_sigmaI/netI 0.1454
_diffrn_reflns_limit_h_max 38
_diffrn_reflns_limit_h_min 0
_diffrn_reflns_limit_k_max 38
_diffrn_reflns_limit_k_min 0
_diffrn_reflns_limit_l_max 22
_diffrn_reflns_limit_l_min 0
_diffrn_reflns_number 17887
_diffrn_reflns_theta_full 27.48
_diffrn_reflns_theta_max 27.48
_diffrn_reflns_theta_min 0.97
_exptl_absorpt_coefficient_mu 0.260
_exptl_crystal_colour colorless
_exptl_crystal_density_diffrn 1.141
_exptl_crystal_description block
_exptl_crystal_F_000 5452
_exptl_crystal_size_max 0.400
_exptl_crystal_size_mid 0.200
_exptl_crystal_size_min 0.200
_refine_diff_density_max 0.556
_refine_diff_density_min -0.515
_refine_diff_density_rms 0.086
_refine_ls_extinction_method none
_refine_ls_goodness_of_fit_ref 0.803
_refine_ls_hydrogen_treatment mixed
_refine_ls_matrix_type full
_refine_ls_number_parameters 631
_refine_ls_number_reflns 17290
_refine_ls_number_restraints 25
_refine_ls_restrained_S_all 0.805
_refine_ls_R_factor_all 0.2491
_refine_ls_R_factor_gt 0.1052
_refine_ls_shift/su_max 0.007
_refine_ls_shift/su_mean 0.001
_refine_ls_structure_factor_coef Fsqd
_refine_ls_weighting_details 'calc w=1/[\s^2^(Fo^2^)+(0.1680P)^2^+0.0000P] where P=(Fo^2^+2Fc^2^)/3'
_refine_ls_weighting_scheme calc
_refine_ls_wR_factor_gt 0.2860
_refine_ls_wR_factor_ref 0.3395
_reflns_number_gt 3918
_reflns_number_total 17290
_reflns_threshold_expression >2sigma(I)
_cod_data_source_file ja011457r_5.cif
_cod_data_source_block shelxl
_cod_original_sg_symbol_H-M 'P 4/n'
_cod_database_code 4114604

loop_
_symmetry_equiv_pos_as_xyz
'x, y, z'
'-x+1/2, -y+1/2, z'
'-y+1/2, x, z'
'y, -x+1/2, z'
'-x, -y, -z'
'x-1/2, y-1/2, -z'
'y-1/2, -x, -z'
'-y, x-1/2, -z'

loop_
_atom_site_label
_atom_site_type_symbol
_atom_site_fract_x
_atom_site_fract_y
_atom_site_fract_z
_atom_site_U_iso_or_equiv
_atom_site_adp_type
_atom_site_occupancy
_atom_site_symmetry_multiplicity
_atom_site_calc_flag
_atom_site_refinement_flags
Ca1 Ca 0.30846(4) 0.38026(4) 0.35111(9) 0.0931(5) Uani 1 1 d .
Ca2 Ca 0.38409(4) 0.30138(4) 0.24734(9) 0.0971(5) Uani 1 1 d .
P1 P 0.31370(6) 0.39277(6) 0.17319(13) 0.1005(6) Uani 1 1 d .
P2 P 0.39493(6) 0.30609(6) 0.42616(13) 0.0956(6) Uani 1 1 d .
O1 O 0.2859(3) 0.5863(2) 0.2110(6) 0.238(4) Uani 1 1 d .
O2 O 0.3955(2) 0.4684(3) -0.0798(4) 0.185(3) Uani 1 1 d .
O3 O 0.4993(4) 0.2910(3) 0.6871(6) 0.217(4) Uani 1 1 d .
O4 O 0.5183(2) 0.4576(2) 0.3984(4) 0.186(3) Uani 1 1 d .
O10 O 0.33599(14) 0.44134(14) 0.1487(3) 0.1057(14) Uani 1 1 d .
O11 O 0.30277(17) 0.36836(16) 0.0984(3) 0.1256(16) Uani 1 1 d .
O12 O 0.27411(13) 0.40505(15) 0.2242(3) 0.1073(14) Uani 1 1 d .
O13 O 0.35016(13) 0.37180(13) 0.2239(3) 0.0995(13) Uani 1 1 d .
O20 O 0.44543(13) 0.32254(12) 0.4526(3) 0.1007(13) Uani 1 1 d .
O21 O 0.36870(15) 0.29723(14) 0.5004(3) 0.1149(14) Uani 1 1 d .
O22 O 0.37708(12) 0.34356(13) 0.3752(3) 0.0977(12) Uani 1 1 d .
O23 O 0.23429(12) 0.40500(14) 0.3753(3) 0.1012(13) Uani 1 1 d .
O31 O 0.34632(16) 0.44724(17) 0.3734(4) 0.146(2) Uani 1 1 d .
O32 O 0.2965(6) 0.3038(3) 0.3117(13) 0.303(15) Uani 0.532(17) 1 d P
O33 O 0.29935(17) 0.3589(2) 0.4839(3) 0.157(2) Uani 1 1 d .
O41 O 0.45762(17) 0.32197(16) 0.2299(4) 0.145(2) Uani 1 1 d .
O42 O 0.3186(5) 0.2606(7) 0.2753(12) 0.299(17) Uani 0.468(17) 1 d P
O43 O 0.3641(2) 0.29391(17) 0.1139(4) 0.154(2) Uani 1 1 d .
O51 O 0.3475(10) 0.6978(10) 0.4362(17) 0.520(19) Uiso 0.773(10) 1 d PD
O61 O 0.6241(8) 0.3549(8) -0.0645(19) 0.494(18) Uiso 0.678(11) 1 d PD
O71 O 0.2500 0.2500 0.1666(16) 0.342(12) Uiso 1 4 d S
O72 O 0.2500 0.2500 0.4141(14) 0.295(10) Uiso 1 4 d S
O73 O 0.2500 0.7500 0.5000 0.55(2) Uiso 1 4 d S
O74 O 0.6380(10) 0.4356(10) 0.1457(16) 0.628(17) Uiso 1 1 d .
O75 O 0.5954(16) 0.1943(15) 0.757(3) 0.91(3) Uiso 1 1 d .
N1 N 0.2843(2) 0.5107(2) 0.2063(5) 0.139(3) Uani 1 1 d .
H1 H 0.2833 0.4867 0.2343 0.167 Uiso 1 1 calc R
N2 N 0.3471(3) 0.4265(3) -0.0114(4) 0.143(2) Uani 1 1 d .
H2 H 0.3390 0.3999 0.0020 0.172 Uiso 1 1 calc R
N3 N 0.4419(3) 0.3025(3) 0.6109(5) 0.150(3) Uani 1 1 d .
H3 H 0.4180 0.2905 0.5916 0.180 Uiso 1 1 calc R
N4 N 0.46022(19) 0.40939(17) 0.4023(5) 0.116(2) Uani 1 1 d .
H4 H 0.4399 0.3963 0.3747 0.139 Uiso 1 1 calc R
N5 N 0.3816(4) 0.5011(5) 0.4444(11) 0.316(9) Uani 1 1 d D
N6 N 0.5270(5) 0.3388(2) 0.1802(11) 0.304(9) Uani 1 1 d D
N7 N 0.3935(6) 0.6666(5) 0.4888(10) 0.247(7) Uiso 0.773(10) 1 d PD
N8 N 0.6008(5) 0.4186(7) -0.1136(12) 0.267(9) Uiso 0.678(11) 1 d PD
C1A C 0.2774(2) 0.5500(2) 0.3318(4) 0.152(4) Uani 1 1 d G
C2A C 0.26043(17) 0.51350(16) 0.3730(6) 0.140(3) Uani 1 1 d G
H11 H 0.2516 0.4878 0.3461 0.169 Uiso 1 1 calc R
C3A C 0.25673(19) 0.5153(2) 0.4545(6) 0.156(4) Uani 1 1 d G
H12 H 0.2454 0.4909 0.4821 0.187 Uiso 1 1 calc R
C4A C 0.2700(2) 0.5537(3) 0.4947(5) 0.193(5) Uani 1 1 d G
H13 H 0.2675 0.5549 0.5492 0.232 Uiso 1 1 calc R
C5A C 0.2869(2) 0.5902(2) 0.4535(6) 0.241(8) Uani 1 1 d G
H14 H 0.2957 0.6159 0.4804 0.289 Uiso 1 1 calc R
C6A C 0.2906(2) 0.58841(17) 0.3720(6) 0.212(7) Uani 1 1 d G
H15 H 0.3019 0.6129 0.3444 0.255 Uiso 1 1 calc R
C1B C 0.4121(3) 0.3939(4) -0.0691(6) 0.191(5) Uani 1 1 d G
C2B C 0.4000(4) 0.3522(5) -0.0389(6) 0.297(10) Uani 1 1 d G
H16 H 0.3747 0.3496 -0.0074 0.357 Uiso 1 1 calc R
C3B C 0.4258(5) 0.3146(4) -0.0560(8) 0.46(2) Uani 1 1 d G
H17 H 0.4177 0.2868 -0.0358 0.554 Uiso 1 1 calc R
C4B C 0.4637(5) 0.3186(4) -0.1032(8) 0.330(12) Uani 1 1 d G
H18 H 0.4809 0.2934 -0.1146 0.396 Uiso 1 1 calc R
C5B C 0.4758(3) 0.3602(5) -0.1333(6) 0.275(10) Uani 1 1 d G
H19 H 0.5011 0.3629 -0.1649 0.330 Uiso 1 1 calc R
C6B C 0.4500(4) 0.3979(3) -0.1163(5) 0.203(5) Uani 1 1 d G
H20 H 0.4581 0.4257 -0.1364 0.243 Uiso 1 1 calc R
C1C C 0.4502(6) 0.2316(3) 0.6747(7) 0.246(8) Uani 1 1 d G
C2C C 0.4088(6) 0.2157(5) 0.6496(7) 0.44(2) Uani 1 1 d G
H21 H 0.3908 0.2334 0.6174 0.530 Uiso 1 1 calc R
C3C C 0.3942(5) 0.1735(6) 0.6728(9) 0.63(4) Uani 1 1 d G
H22 H 0.3665 0.1629 0.6561 0.755 Uiso 1 1 calc R
C4C C 0.4211(7) 0.1471(3) 0.7210(9) 0.78(5) Uani 1 1 d G
H23 H 0.4113 0.1188 0.7365 0.930 Uiso 1 1 calc R
C5C C 0.4625(6) 0.1629(5) 0.7460(7) 0.432(18) Uani 1 1 d GU
H24 H 0.4805 0.1453 0.7783 0.519 Uiso 1 1 calc R
C6C C 0.4771(4) 0.2052(6) 0.7229(7) 0.307(11) Uani 1 1 d G
H25 H 0.5048 0.2158 0.7396 0.368 Uiso 1 1 calc R
C1D C 0.4835(2) 0.44336(17) 0.2778(4) 0.116(3) Uani 1 1 d G
C2D C 0.44598(15) 0.43004(16) 0.2353(5) 0.127(3) Uani 1 1 d G
H26 H 0.4219 0.4166 0.2610 0.152 Uiso 1 1 calc R
C3D C 0.4444(2) 0.4368(2) 0.1544(5) 0.149(3) Uani 1 1 d G
H27 H 0.4192 0.4279 0.1260 0.178 Uiso 1 1 calc R
C4D C 0.4803(3) 0.4570(2) 0.1160(4) 0.167(4) Uani 1 1 d G
H28 H 0.4792 0.4615 0.0619 0.201 Uiso 1 1 calc R
C5D C 0.5178(2) 0.47028(19) 0.1585(5) 0.175(5) Uani 1 1 d G
H29 H 0.5419 0.4837 0.1329 0.210 Uiso 1 1 calc R
C6D C 0.51945(15) 0.46347(18) 0.2394(5) 0.148(4) Uani 1 1 d G
H30 H 0.5446 0.4724 0.2678 0.178 Uiso 1 1 calc R
C11 C 0.31446(18) 0.4694(2) 0.0959(5) 0.122(3) Uani 1 1 d G
C12 C 0.2887(2) 0.5048(2) 0.1238(5) 0.137(3) Uani 1 1 d G
C13 C 0.26902(19) 0.53463(19) 0.0712(7) 0.177(5) Uani 1 1 d G
H5 H 0.2518 0.5584 0.0899 0.212 Uiso 1 1 calc R
C14 C 0.2751(2) 0.5290(3) -0.0093(6) 0.198(5) Uani 1 1 d G
H6 H 0.2619 0.5489 -0.0445 0.237 Uiso 1 1 calc R
C15 C 0.3008(3) 0.4935(3) -0.0372(4) 0.180(4) Uani 1 1 d G
H7 H 0.3049 0.4897 -0.0910 0.216 Uiso 1 1 calc R
C16 C 0.32051(19) 0.4637(2) 0.0154(5) 0.139(3) Uani 1 1 d G
C17 C 0.2817(3) 0.5494(4) 0.2446(8) 0.161(4) Uani 1 1 d .
C18 C 0.3834(4) 0.4309(5) -0.0554(6) 0.155(4) Uani 1 1 d .
C21 C 0.45137(16) 0.35615(15) 0.5083(4) 0.110(2) Uani 1 1 d G
C22 C 0.45178(19) 0.34611(16) 0.5881(4) 0.132(3) Uani 1 1 d G
C23 C 0.4614(2) 0.3794(2) 0.6428(3) 0.154(3) Uani 1 1 d G
H8 H 0.4617 0.3727 0.6962 0.184 Uiso 1 1 calc R
C24 C 0.47062(19) 0.4228(2) 0.6175(4) 0.153(4) Uani 1 1 d G
H9 H 0.4771 0.4451 0.6541 0.183 Uiso 1 1 calc R
C25 C 0.47021(17) 0.43287(14) 0.5377(5) 0.146(3) Uani 1 1 d G
H10 H 0.4764 0.4619 0.5208 0.175 Uiso 1 1 calc R
C26 C 0.46058(16) 0.39954(19) 0.4830(3) 0.109(2) Uani 1 1 d G
C27 C 0.4652(6) 0.2784(4) 0.6580(8) 0.182(5) Uani 1 1 d .
C28 C 0.4884(3) 0.4374(3) 0.3627(7) 0.132(3) Uani 1 1 d .
C31 C 0.3564(6) 0.4622(6) 0.4454(11) 0.284(9) Uiso 1 1 d D
H31 H 0.3474 0.4480 0.4914 0.341 Uiso 1 1 calc R
C32 C 0.3885(9) 0.5256(8) 0.3754(14) 0.429(18) Uiso 1 1 d D
H32 H 0.3846 0.5063 0.3307 0.515 Uiso 1 1 calc R
H33 H 0.4184 0.5375 0.3753 0.515 Uiso 1 1 calc R
H34 H 0.3673 0.5497 0.3728 0.515 Uiso 1 1 calc R
C33 C 0.3815(8) 0.5246(8) 0.5207(13) 0.465(17) Uiso 1 1 d D
H35 H 0.4090 0.5185 0.5481 0.558 Uiso 1 1 calc R
H36 H 0.3566 0.5143 0.5517 0.558 Uiso 1 1 calc R
H37 H 0.3787 0.5563 0.5120 0.558 Uiso 1 1 calc R
C41 C 0.4773(6) 0.3282(5) 0.1683(9) 0.219(6) Uiso 1 1 d .
H38 H 0.4637 0.3267 0.1192 0.263 Uiso 1 1 calc R
C42 C 0.5456(7) 0.3522(7) 0.1053(10) 0.361(11) Uiso 1 1 d D
H39 H 0.5609 0.3803 0.1111 0.433 Uiso 1 1 calc R
H40 H 0.5219 0.3552 0.0674 0.433 Uiso 1 1 calc R
H41 H 0.5665 0.3298 0.0877 0.433 Uiso 1 1 calc R
C43 C 0.5452(9) 0.3425(9) 0.2598(15) 0.47(2) Uiso 1 1 d D
H42 H 0.5497 0.3735 0.2726 0.559 Uiso 1 1 calc R
H43 H 0.5734 0.3270 0.2624 0.559 Uiso 1 1 calc R
H44 H 0.5246 0.3293 0.2966 0.559 Uiso 1 1 calc R
C51 C 0.3521(7) 0.6905(8) 0.5102(17) 0.352(14) Uiso 0.773(10) 1 d PD
H45 H 0.3365 0.6971 0.5561 0.553 Uiso 0.773(10) 1 calc PR
C52 C 0.4195(8) 0.6587(8) 0.4156(13) 0.343(13) Uiso 0.773(10) 1 d PD
H46 H 0.4356 0.6309 0.4199 0.386 Uiso 0.773(10) 1 calc PR
H47 H 0.4404 0.6828 0.4079 0.386 Uiso 0.773(10) 1 calc PR
H48 H 0.3994 0.6573 0.3715 0.386 Uiso 0.773(10) 1 calc PR
C53 C 0.4187(6) 0.6464(6) 0.5482(11) 0.252(9) Uiso 0.773(10) 1 d PD
H49 H 0.3990 0.6366 0.5895 0.395 Uiso 0.773(10) 1 calc PR
H50 H 0.4398 0.6676 0.5688 0.395 Uiso 0.773(10) 1 calc PR
H51 H 0.4344 0.6210 0.5270 0.395 Uiso 0.773(10) 1 calc PR
C61 C 0.6146(7) 0.3754(9) -0.1248(18) 0.51(3) Uiso 0.678(11) 1 d PD
H52 H 0.6166 0.3625 -0.1745 0.676 Uiso 0.678(11) 1 calc PR
C62 C 0.5954(9) 0.4428(7) -0.0422(17) 0.361(16) Uiso 0.678(11) 1 d PD
H53 H 0.6234 0.4434 -0.0142 0.534 Uiso 0.678(11) 1 calc PR
H54 H 0.5730 0.4285 -0.0103 0.534 Uiso 0.678(11) 1 calc PR
H55 H 0.5862 0.4730 -0.0538 0.534 Uiso 0.678(11) 1 calc PR
C63 C 0.5953(8) 0.4272(9) -0.1960(14) 0.327(14) Uiso 0.678(11) 1 d PD
H56 H 0.6102 0.4043 -0.2257 0.567 Uiso 0.678(11) 1 calc PR
H57 H 0.6081 0.4559 -0.2086 0.567 Uiso 0.678(11) 1 calc PR
H58 H 0.5640 0.4274 -0.2088 0.567 Uiso 0.678(11) 1 calc PR
H59 H 0.2928(16) 0.2655(18) 0.353(3) 0.089 Uiso 1 1 d .
H60 H 0.2944(16) 0.2340(18) 0.235(3) 0.089 Uiso 1 1 d .

loop_
_atom_site_aniso_label
_atom_site_aniso_U_11
_atom_site_aniso_U_22
_atom_site_aniso_U_33
_atom_site_aniso_U_23
_atom_site_aniso_U_13
_atom_site_aniso_U_12
Ca1 0.0661(7) 0.0810(8) 0.1321(12) -0.0120(8) 0.0080(7) 0.0017(6)
Ca2 0.0862(8) 0.0686(7) 0.1364(12) -0.0051(8) 0.0203(8) 0.0030(6)
P1 0.0887(12) 0.0905(12) 0.1224(16) 0.0005(12) 0.0143(12) -0.0103(9)
P2 0.0884(12) 0.0730(10) 0.1255(16) -0.0083(11) 0.0063(11) -0.0083(9)
O1 0.314(11) 0.088(4) 0.313(11) 0.042(5) 0.049(8) 0.001(5)
O2 0.132(5) 0.228(8) 0.195(7) 0.044(6) 0.048(5) -0.024(5)
O3 0.264(10) 0.183(8) 0.202(9) 0.016(6) -0.077(7) 0.002(7)
O4 0.146(5) 0.170(5) 0.243(7) -0.038(5) 0.000(5) -0.085(4)
O10 0.089(3) 0.085(3) 0.143(4) 0.016(3) 0.011(3) -0.002(2)
O11 0.149(4) 0.119(4) 0.108(4) -0.010(3) 0.006(3) -0.023(3)
O12 0.074(3) 0.120(3) 0.128(4) -0.002(3) 0.012(3) -0.006(2)
O13 0.085(3) 0.087(3) 0.127(4) -0.002(2) 0.007(3) 0.008(2)
O20 0.092(3) 0.072(2) 0.138(4) -0.021(3) -0.006(3) 0.000(2)
O21 0.114(3) 0.109(3) 0.121(4) -0.007(3) 0.019(3) -0.020(3)
O22 0.080(3) 0.078(3) 0.134(4) 0.001(3) 0.007(2) 0.005(2)
O23 0.072(2) 0.107(3) 0.125(4) 0.003(3) 0.018(2) 0.007(2)
O31 0.098(3) 0.116(4) 0.223(6) -0.045(4) 0.002(4) 0.015(3)
O32 0.38(2) 0.052(7) 0.48(3) 0.074(11) -0.30(2) -0.086(10)
O33 0.137(4) 0.185(5) 0.149(5) 0.021(4) 0.039(4) 0.031(4)
O41 0.122(4) 0.110(4) 0.203(6) 0.014(4) 0.051(4) 0.004(3)
O42 0.190(15) 0.33(3) 0.38(2) -0.28(2) 0.169(16) -0.221(17)
O43 0.183(5) 0.121(4) 0.158(5) 0.000(4) -0.013(4) 0.021(4)
N1 0.122(5) 0.091(5) 0.204(8) -0.002(5) 0.036(5) 0.009(4)
N2 0.119(5) 0.174(7) 0.137(6) 0.025(5) 0.023(5) -0.022(5)
N3 0.205(8) 0.114(6) 0.131(6) 0.008(5) -0.032(6) -0.022(5)
N4 0.101(4) 0.073(3) 0.173(6) -0.012(4) -0.016(4) -0.015(3)
N5 0.172(9) 0.238(12) 0.54(3) -0.179(16) -0.143(13) 0.149(9)
N6 0.315(14) 0.076(5) 0.52(2) -0.005(8) 0.280(17) 0.006(6)
C1A 0.095(5) 0.096(6) 0.265(13) -0.052(8) 0.018(7) 0.012(5)
C2A 0.093(5) 0.085(5) 0.243(12) -0.014(7) 0.015(6) -0.010(4)
C3A 0.113(6) 0.136(8) 0.217(12) -0.054(8) 0.015(7) -0.017(5)
C4A 0.138(8) 0.164(10) 0.277(14) -0.056(11) 0.012(9) -0.022(7)
C5A 0.158(10) 0.169(12) 0.40(2) -0.121(14) 0.017(13) -0.015(8)
C6A 0.172(10) 0.093(7) 0.37(2) -0.064(9) 0.038(11) -0.016(6)
C1B 0.203(12) 0.250(15) 0.119(8) 0.013(9) 0.056(8) 0.022(12)
C2B 0.35(2) 0.180(13) 0.36(2) 0.022(14) 0.226(18) 0.043(13)
C3B 0.48(4) 0.33(3) 0.58(4) 0.21(3) 0.36(3) 0.15(3)
C4B 0.38(3) 0.237(19) 0.38(3) 0.022(18) 0.08(2) -0.010(17)
C5B 0.199(13) 0.46(3) 0.164(11) -0.017(17) 0.044(9) 0.125(17)
C6B 0.202(12) 0.247(13) 0.160(10) 0.004(9) 0.038(9) 0.082(10)
C1C 0.46(3) 0.159(12) 0.121(10) 0.024(8) -0.095(12) -0.023(14)
C2C 0.69(4) 0.243(19) 0.39(3) 0.158(18) -0.35(3) -0.22(2)
C3C 1.08(8) 0.27(2) 0.54(4) 0.23(3) -0.49(5) -0.36(4)
C4C 1.97(15) 0.145(15) 0.21(2) 0.045(13) -0.27(4) -0.26(4)
C5C 0.91(6) 0.152(15) 0.24(2) -0.014(16) -0.01(3) 0.02(3)
C6C 0.57(4) 0.173(14) 0.173(14) -0.005(12) -0.006(17) -0.036(19)
C1D 0.092(5) 0.069(4) 0.188(9) 0.005(5) 0.027(6) -0.009(3)
C2D 0.083(5) 0.104(5) 0.193(10) 0.007(6) 0.010(6) -0.010(4)
C3D 0.106(6) 0.157(8) 0.183(10) 0.012(7) 0.029(7) -0.011(5)
C4D 0.154(9) 0.177(9) 0.171(9) 0.020(7) 0.060(8) 0.005(7)
C5D 0.131(8) 0.132(7) 0.262(15) 0.019(9) 0.070(9) -0.032(6)
C6D 0.099(6) 0.105(6) 0.240(12) -0.003(7) 0.043(7) -0.025(4)
C11 0.087(5) 0.117(7) 0.163(9) 0.026(6) 0.025(5) -0.010(5)
C12 0.113(6) 0.091(6) 0.207(11) 0.027(7) 0.021(7) 0.009(4)
C13 0.137(8) 0.139(8) 0.254(14) 0.060(10) 0.032(9) 0.018(6)
C14 0.162(10) 0.173(11) 0.259(16) 0.090(11) 0.024(10) 0.038(8)
C15 0.149(8) 0.193(11) 0.199(11) 0.082(10) 0.009(8) 0.003(7)
C16 0.100(6) 0.157(8) 0.159(9) 0.042(8) 0.019(6) 0.009(5)
C17 0.133(7) 0.092(7) 0.259(14) -0.012(9) 0.035(8) -0.003(5)
C18 0.129(8) 0.197(12) 0.137(9) 0.031(8) 0.026(7) 0.021(8)
C21 0.098(5) 0.084(5) 0.147(7) -0.019(5) -0.006(5) -0.004(4)
C22 0.152(7) 0.103(6) 0.142(8) -0.021(6) -0.019(6) -0.017(5)
C23 0.187(9) 0.135(7) 0.139(8) -0.037(7) -0.032(6) -0.006(7)
C24 0.175(8) 0.127(8) 0.156(9) -0.044(7) -0.028(7) -0.026(6)
C25 0.118(6) 0.106(6) 0.213(10) -0.062(7) -0.002(7) -0.029(5)
C26 0.094(5) 0.098(5) 0.135(7) -0.015(5) -0.006(5) -0.012(4)
C27 0.277(18) 0.135(10) 0.133(10) -0.011(8) -0.045(10) -0.016(11)
C28 0.105(6) 0.084(5) 0.207(10) 0.002(6) 0.010(7) -0.029(4)

loop_
_atom_type_symbol
_atom_type_description
_atom_type_scat_dispersion_real
_atom_type_scat_dispersion_imag
_atom_type_scat_source
C C 0.0033 0.0016 'International Tables Vol C Tables 4.2.6.8 and 6.1.1.4'
H H 0.0000 0.0000 'International Tables Vol C Tables 4.2.6.8 and 6.1.1.4'
Ca Ca 0.2262 0.3064 'International Tables Vol C Tables 4.2.6.8 and 6.1.1.4'
N N 0.0061 0.0033 'International Tables Vol C Tables 4.2.6.8 and 6.1.1.4'
O O 0.0106 0.0060 'International Tables Vol C Tables 4.2.6.8 and 6.1.1.4'
P P 0.1023 0.0942 'International Tables Vol C Tables 4.2.6.8 and 6.1.1.4'

loop_
_geom_angle_atom_site_label_1
_geom_angle_atom_site_label_2
_geom_angle_atom_site_label_3
_geom_angle
_geom_angle_site_symmetry_1
_geom_angle_site_symmetry_3
O31 Ca1 O22 87.08(15) . .
O31 Ca1 O33 97.5(2) . .
O22 Ca1 O33 78.98(17) . .
O31 Ca1 O23 99.06(16) . .
O22 Ca1 O23 157.80(17) . .
O33 Ca1 O23 79.07(17) . .
O31 Ca1 O32 158.9(6) . .
O22 Ca1 O32 74.8(4) . .
O33 Ca1 O32 89.6(5) . .
O23 Ca1 O32 101.8(5) . .
O31 Ca1 O12 94.9(2) . .
O22 Ca1 O12 130.03(15) . .
O33 Ca1 O12 149.04(16) . .
O23 Ca1 O12 71.01(15) . .
O32 Ca1 O12 88.8(4) . .
O31 Ca1 O13 89.21(19) . .
O22 Ca1 O13 70.89(15) . .
O33 Ca1 O13 148.73(16) . .
O23 Ca1 O13 130.11(16) . .
O32 Ca1 O13 74.8(6) . .
O12 Ca1 O13 59.25(14) . .
O31 Ca1 O42 156.3(3) . 3
O22 Ca1 O42 112.4(2) . 3
O33 Ca1 O42 99.4(3) . 3
O23 Ca1 O42 68.3(2) . 3
O32 Ca1 O42 37.7(4) . 3
O12 Ca1 O42 62.4(3) . 3
O12 Ca1 Ca2 38.86(9) . 3
O13 Ca1 Ca2 91.77(11) . 3
O41 Ca2 O43 98.2(2) . .
O42 Ca2 O43 86.3(5) . .
O41 Ca2 O13 98.59(16) . .
O42 Ca2 O13 97.9(7) . .
O43 Ca2 O13 79.25(17) . .
O41 Ca2 O12 88.90(17) . 4
O42 Ca2 O12 76.2(5) . 4
O43 Ca2 O12 79.47(17) . 4
O13 Ca2 O12 158.24(17) . 4
O41 Ca2 O23 89.3(2) . 4
O42 Ca2 O23 79.1(7) . 4
O43 Ca2 O23 149.37(16) . 4
O13 Ca2 O23 129.14(15) . 4
O12 Ca2 O23 70.98(14) 4 4
O41 Ca2 O22 93.25(19) . .
O42 Ca2 O22 90.8(3) . .
O43 Ca2 O22 148.94(16) . .
O13 Ca2 O22 70.52(14) . .
O12 Ca2 O22 129.74(16) 4 .
O23 Ca2 O22 58.86(13) 4 .
O41 Ca2 O32 157.4(3) . .
O42 Ca2 O32 33.7(4) . .
O43 Ca2 O32 98.1(4) . .
O13 Ca2 O32 69.4(2) . .
O12 Ca2 O32 109.4(2) 4 .
O23 Ca2 O32 84.6(3) 4 .
O22 Ca2 O32 65.0(3) . .
O21 P2 O22 115.2(3) . .
O21 P2 O23 116.2(2) . 4
O22 P2 O23 109.3(3) . 4
O21 P2 O20 107.4(3) . .
O22 P2 O20 105.0(2) . .
O23 P2 O20 102.2(2) 4 .

loop_
_geom_bond_atom_site_label_1
_geom_bond_atom_site_label_2
_geom_bond_distance
_geom_bond_site_symmetry_2
Ca1 O31 2.325(5) .
Ca1 O22 2.356(4) .
Ca1 O33 2.360(6) .
Ca1 O23 2.367(4) .
Ca1 O32 2.402(11) .
Ca1 O12 2.499(5) .
Ca1 O13 2.506(4) .
Ca1 P1 3.050(3) .
Ca1 O42 3.05(3) 3
Ca1 Ca2 3.7044(17) .
Ca1 Ca2 3.7211(18) 3
Ca2 O41 2.296(5) .
Ca2 O42 2.349(10) .
Ca2 O43 2.355(6) .
Ca2 O13 2.364(4) .
Ca2 O12 2.369(4) 4
Ca2 O23 2.499(5) 4
Ca2 O22 2.519(4) .
Ca2 O32 2.83(2) .
Ca2 P2 3.059(3) .
Ca2 C41 3.190(19) .
Ca2 Ca1 3.7212(18) 4
P1 O11 1.501(5) .
P1 O12 1.510(4) .
P1 O13 1.521(4) .
P1 O10 1.647(4) .
P2 O21 1.507(5) .
P2 O22 1.510(4) .
P2 O23 1.512(4) 4
P2 O20 1.646(4) .
O1 C17 1.245(11) .
O2 C18 1.245(12) .
O3 C27 1.191(13) .
O4 C28 1.235(9) .
O10 C11 1.384(6) .
O12 Ca2 2.369(4) 3
O20 C21 1.389(5) .
O23 P2 1.512(4) 3
O23 Ca2 2.499(5) 3
O31 C31 1.336(19) .
O32 O42 1.57(2) .
O32 H59 1.34(5) .
O41 C41 1.216(15) .
O42 Ca1 3.05(3) 4
O42 H60 1.28(5) .
O51 C51 1.284(18) .
O61 C61 1.226(19) .
N1 C17 1.328(11) .
N1 C12 1.418(9) .
N1 H1 0.8600 .
N2 C18 1.320(11) .
N2 C16 1.437(9) .
N2 H2 0.8600 .
N3 C27 1.280(14) .
N3 C22 1.389(8) .
N3 H3 0.8600 .
N4 C28 1.363(9) .
N4 C26 1.403(8) .
N4 H4 0.8600 .
N5 C31 1.381(13) .
N5 C32 1.396(16) .
N5 C33 1.473(16) .
N6 C42 1.445(14) .
N6 C43 1.462(17) .
N6 C41 1.526(18) .
N7 C53 1.395(14) .
N7 C51 1.469(16) .
N7 C52 1.485(15) .
N8 C61 1.365(17) .
N8 C62 1.421(16) .
N8 C63 1.433(17) .
C1A C2A 1.3900 .
C1A C6A 1.3900 .
C1A C17 1.487(13) .
C2A C3A 1.3900 .
C2A H11 0.9300 .
C3A C4A 1.3900 .
C3A H12 0.9300 .
C4A C5A 1.3900 .
C4A H13 0.9300 .
C5A C6A 1.3900 .
C5A H14 0.9300 .
C6A H15 0.9300 .
C1B C2B 1.3900 .
C1B C6B 1.3900 .
C1B C18 1.418(12) .
C2B C3B 1.3900 .
C2B H16 0.9300 .
C3B C4B 1.3900 .
C3B H17 0.9300 .
C4B C5B 1.3900 .
C4B H18 0.9300 .
C5B C6B 1.3900 .
C5B H19 0.9300 .
C6B H20 0.9300 .
C1C C2C 1.3900 .
C1C C6C 1.3900 .
C1C C27 1.491(15) .
C2C C3C 1.3900 .
C2C H21 0.9300 .
C3C C4C 1.3900 .
C3C H22 0.9300 .
C4C C5C 1.3900 .
C4C H23 0.9300 .
C5C C6C 1.3900 .
C5C H24 0.9300 .
C6C H25 0.9300 .
C1D C2D 1.3900 .
C1D C6D 1.3900 .
C1D C28 1.461(11) .
C2D C3D 1.3900 .
C2D H26 0.9300 .
C3D C4D 1.3900 .
C3D H27 0.9300 .
C4D C5D 1.3900 .
C4D H28 0.9300 .
C5D C6D 1.3900 .
C5D H29 0.9300 .
C6D H30 0.9300 .
C11 C12 1.3900 .
C11 C16 1.3900 .
C12 C13 1.3900 .
C13 C14 1.3900 .
C13 H5 0.9300 .
C14 C15 1.3900 .
C14 H6 0.9300 .
C15 C16 1.3900 .
C15 H7 0.9300 .
C21 C22 1.3900 .
C21 C26 1.3900 .
C22 C23 1.3900 .
C23 C24 1.3900 .
C23 H8 0.9300 .
C24 C25 1.3900 .
C24 H9 0.9300 .
C25 C26 1.3900 .
C25 H10 0.9300 .
C31 H31 0.9300 .
C32 H32 0.9600 .
C32 H33 0.9600 .
C32 H34 0.9600 .
C33 H35 0.9600 .
C33 H36 0.9600 .
C33 H37 0.9600 .
C41 H38 0.9300 .
C42 H39 0.9600 .
C42 H40 0.9600 .
C42 H41 0.9600 .
C43 H42 0.9600 .
C43 H43 0.9600 .
C43 H44 0.9600 .
C51 H45 0.9300 .
C52 H46 0.9600 .
C52 H47 0.9600 .
C52 H48 0.9600 .
C53 H49 0.9600 .
C53 H50 0.9600 .
C53 H51 0.9600 .
C61 H52 0.9300 .
C62 H53 0.9600 .
C62 H54 0.9600 .
C62 H55 0.9600 .
C63 H56 0.9600 .
C63 H57 0.9600 .
C63 H58 0.9600 .

loop_
_geom_hbond_atom_site_label_D
_geom_hbond_atom_site_label_H
_geom_hbond_atom_site_label_A
_geom_hbond_site_symmetry_A
_geom_hbond_distance_DH
_geom_hbond_distance_HA
_geom_hbond_distance_DA
_geom_hbond_angle_DHA
_geom_hbond_publ_flag
N(1) H(1) O(10) . 0.860 2.533 2.757(8) 95.896 no
N(1) H(1) O(12) . 0.860 2.455 3.178(8) 142.125 no
N(2) H(2) O(11) . 0.860 2.176 2.869(8) 137.562 no
N(3) H(3) O(21) . 0.860 2.146 2.883(9) 143.528 no
N(4) H(4) O(20) . 0.860 2.571 2.762(6) 93.610 no
N(4) H(4) O(22) . 0.860 2.445 3.195(6) 146.108 no
N(1) H(1) O(41) 3_555 0.860 3.256 3.565(8) 104.078 no

loop_
_geom_torsion_atom_site_label_1
_geom_torsion_atom_site_label_2
_geom_torsion_atom_site_label_3
_geom_torsion_atom_site_label_4
_geom_torsion
C17 N1 C12 C13 -33.2(10)
C18 N2 C16 C15 58.5(10)
C18 N2 C16 C11 -121.9(8)
C27 N3 C22 C23 -50.6(13)
C27 N3 C22 C21 130.1(11)
C28 N4 C26 C25 37.9(8)
